data_2240682
loop_
_publ_author_name
'Mague, Joel T.'
'Mohamed, Shaaban K.'
'Akkurt, Mehmet'
'Abdelhamid, Antanr A.'
'Albayati, Mustafa R.'

_publ_section_title
;
 Crystal structure of
 2-(11-oxo-10<i>H</i>,11<i>H</i>-indeno[1,2-<i>b</i>]chromen-10-yl)-2,3-dihydro-1<i>H</i>-indene-1,3-dione
;
_journal_coeditor_code IS5397
_journal_issue 5
_journal_name_full 'Acta Crystallographica Section E'
_journal_page_first o333
_journal_page_last o334
_journal_paper_doi 10.1107/S2056989015007495
_journal_volume 71
_journal_year 2015
_chemical_formula_iupac 'C25 H14 O4'
_chemical_formula_moiety 'C25 H14 O4'
_chemical_formula_sum 'C25 H14 O4'
_chemical_formula_weight 378.36
_chemical_name_systematic
2-(11-Oxo-10<i>H</i>,11<i>H</i>-indeno[1,2-<i>b</i>]chromen-10-yl)-2,3-dihydro-1<i>H</i>-indene-1,3-dione
_space_group_crystal_system monoclinic
_space_group_IT_number 14
_space_group_name_Hall '-P 2ybc'
_space_group_name_H-M_alt 'P 1 21/c 1'
_symmetry_space_group_name_Hall '-P 2ybc'
_symmetry_space_group_name_H-M 'P 1 21/c 1'
_atom_sites_solution_hydrogens geom
_atom_sites_solution_primary direct
_atom_sites_solution_secondary difmap
_audit_creation_method SHELXL-2014/6
_cell_angle_alpha 90
_cell_angle_beta 101.1410(10)
_cell_angle_gamma 90
_cell_formula_units_Z 4
_cell_length_a 8.7409(2)
_cell_length_b 14.4740(3)
_cell_length_c 14.2774(3)
_cell_measurement_reflns_used 9790
_cell_measurement_temperature 150.(2)
_cell_measurement_theta_max 72.2664
_cell_measurement_theta_min 3.0532
_cell_volume 1772.28(7)
_computing_cell_refinement
;
<i>SAINT</i> (Bruker, 2014)
;
_computing_data_collection
;
<i>APEX2</i> (Bruker, 2014)
;
_computing_data_reduction
;
<i>SAINT</i> (Bruker, 2014)
;
_computing_molecular_graphics
;
<i>DIAMOND</i> (Brandenburg & Putz, 2012)
;
_computing_publication_material
;
<i>SHELXL2014</i> (Sheldrick, 2015)
;
_computing_structure_refinement
;
<i>SHELXL2014</i> (Sheldrick, 2015)
;
_computing_structure_solution
;
<i>SHELXTL</i> (Sheldrick, 2008)
;
_diffrn_ambient_temperature 150(2)
_diffrn_detector_area_resol_mean 10.4167
_diffrn_measured_fraction_theta_full 0.999
_diffrn_measured_fraction_theta_max 0.998
_diffrn_measurement_device_type 'Bruker D8 VENTURE PHOTON 100 CMOS'
_diffrn_measurement_method '\w scans'
_diffrn_radiation_monochromator mirror
_diffrn_radiation_type CuK\a
_diffrn_radiation_wavelength 1.54178
_diffrn_reflns_av_R_equivalents 0.0296
_diffrn_reflns_limit_h_max 10
_diffrn_reflns_limit_h_min -10
_diffrn_reflns_limit_k_max 17
_diffrn_reflns_limit_k_min -17
_diffrn_reflns_limit_l_max 17
_diffrn_reflns_limit_l_min -17
_diffrn_reflns_number 28946
_diffrn_reflns_theta_full 72.400
_diffrn_reflns_theta_max 72.439
_diffrn_reflns_theta_min 4.392
_exptl_absorpt_coefficient_mu 0.784
_exptl_absorpt_correction_T_max 0.92
_exptl_absorpt_correction_T_min 0.86
_exptl_absorpt_correction_type multi-scan
_exptl_absorpt_process_details
;
(<i>SADABS</i>; Bruker, 2014)
;
_exptl_crystal_colour orange
_exptl_crystal_density_diffrn 1.418
_exptl_crystal_density_method 'not measured'
_exptl_crystal_description block
_exptl_crystal_F_000 784
_exptl_crystal_size_max 0.232
_exptl_crystal_size_mid 0.217
_exptl_crystal_size_min 0.111
_refine_diff_density_max 0.193
_refine_diff_density_min -0.210
_refine_ls_extinction_method none
_refine_ls_goodness_of_fit_ref 1.058
_refine_ls_hydrogen_treatment constr
_refine_ls_matrix_type full
_refine_ls_number_parameters 262
_refine_ls_number_reflns 3495
_refine_ls_number_restraints 0
_refine_ls_restrained_S_all 1.058
_refine_ls_R_factor_all 0.0377
_refine_ls_R_factor_gt 0.0346
_refine_ls_shift/su_max 0.000
_refine_ls_shift/su_mean 0.000
_refine_ls_structure_factor_coef Fsqd
_refine_ls_weighting_details 'w=1/[\s^2^(Fo^2^)+(0.0457P)^2^+0.5107P] where P=(Fo^2^+2Fc^2^)/3'
_refine_ls_weighting_scheme calc
_refine_ls_wR_factor_gt 0.0872
_refine_ls_wR_factor_ref 0.0899
_reflns_number_gt 3189
_reflns_number_total 3495
_reflns_threshold_expression I>2\s(I)
_cod_data_source_file is5397sup1.cif
_cod_data_source_block I
_cod_database_code 2240682
_shelx_space_group_comment
;
The symmetry employed for this shelxl refinement is uniquely defined
by the following loop, which should always be used as a source of
symmetry information in preference to the above space-group names.
They are only intended as comments.
;
_shelx_estimated_absorpt_t_min 0.839
_shelx_estimated_absorpt_t_max 0.918
_shelxl_version_number 2014/6

loop_
_space_group_symop_operation_xyz
'x, y, z'
'-x, y+1/2, -z+1/2'
'-x, -y, -z'
'x, -y-1/2, z-1/2'

loop_
_atom_site_type_symbol
_atom_site_label
_atom_site_fract_x
_atom_site_fract_y
_atom_site_fract_z
_atom_site_U_iso_or_equiv
_atom_site_adp_type
_atom_site_calc_flag
_atom_site_occupancy
O O1 0.47506(10) 0.32965(6) 0.40020(6) 0.0302(2) Uani d 1
O O2 0.16356(11) 0.59782(6) 0.38392(6) 0.0352(2) Uani d 1
O O3 0.08695(12) 0.33852(7) 0.24206(6) 0.0440(3) Uani d 1
O O4 0.27958(11) 0.57260(6) 0.06450(6) 0.0343(2) Uani d 1
C C1 0.35974(13) 0.48118(7) 0.26329(8) 0.0240(2) Uani d 1
H H1 0.4079 0.5433 0.2586 0.029 Uiso calc 1
C C2 0.33109(13) 0.47028(8) 0.36229(8) 0.0243(2) Uani d 1
C C3 0.23649(13) 0.52859(8) 0.41347(8) 0.0263(2) Uani d 1
C C4 0.24407(13) 0.48383(8) 0.50974(8) 0.0266(2) Uani d 1
C C5 0.17816(15) 0.50868(9) 0.58577(9) 0.0320(3) Uani d 1
H H5 0.1152 0.5624 0.5835 0.038 Uiso calc 1
C C6 0.20691(15) 0.45208(10) 0.66709(9) 0.0354(3) Uani d 1
H H6 0.1624 0.4677 0.7207 0.043 Uiso calc 1
C C7 0.29864(15) 0.37426(9) 0.67053(8) 0.0352(3) Uani d 1
H H7 0.3168 0.3373 0.7266 0.042 Uiso calc 1
C C8 0.36576(14) 0.34857(9) 0.59259(8) 0.0314(3) Uani d 1
H H8 0.4289 0.2949 0.5947 0.038 Uiso calc 1
C C9 0.33631(13) 0.40432(8) 0.51294(8) 0.0260(2) Uani d 1
C C10 0.38543(13) 0.39924(8) 0.42012(8) 0.0248(2) Uani d 1
C C11 0.52713(13) 0.33794(8) 0.31358(8) 0.0262(2) Uani d 1
C C12 0.63660(14) 0.27212(8) 0.30077(9) 0.0314(3) Uani d 1
H H12 0.6658 0.2247 0.3468 0.038 Uiso calc 1
C C13 0.70268(14) 0.27624(9) 0.22043(9) 0.0337(3) Uani d 1
H H13 0.7782 0.2317 0.2110 0.040 Uiso calc 1
C C14 0.65849(14) 0.34552(9) 0.15348(9) 0.0330(3) Uani d 1
H H14 0.7039 0.3487 0.0983 0.040 Uiso calc 1
C C15 0.54789(14) 0.41008(8) 0.16735(8) 0.0291(3) Uani d 1
H H15 0.5188 0.4572 0.1210 0.035 Uiso calc 1
C C16 0.47777(13) 0.40800(8) 0.24747(8) 0.0248(2) Uani d 1
C C17 0.20346(13) 0.47769(8) 0.18908(8) 0.0255(2) Uani d 1
H H17 0.1298 0.5231 0.2091 0.031 Uiso calc 1
C C18 0.12395(13) 0.38332(8) 0.17816(8) 0.0280(3) Uani d 1
C C19 0.10045(12) 0.35606(8) 0.07625(8) 0.0253(2) Uani d 1
C C20 0.03310(14) 0.27627(8) 0.03180(9) 0.0307(3) Uani d 1
H H20 -0.0095 0.2302 0.0666 0.037 Uiso calc 1
C C21 0.03053(14) 0.26658(8) -0.06495(9) 0.0332(3) Uani d 1
H H21 -0.0141 0.2126 -0.0969 0.040 Uiso calc 1
C C22 0.09206(15) 0.33439(9) -0.11675(9) 0.0334(3) Uani d 1
H H22 0.0893 0.3255 -0.1830 0.040 Uiso calc 1
C C23 0.15714(14) 0.41447(8) -0.07265(8) 0.0303(3) Uani d 1
H H23 0.1982 0.4610 -0.1077 0.036 Uiso calc 1
C C24 0.16014(13) 0.42425(7) 0.02446(8) 0.0251(2) Uani d 1
C C25 0.22245(13) 0.50203(8) 0.08798(8) 0.0258(2) Uani d 1

loop_
_atom_site_aniso_label
_atom_site_aniso_U_11
_atom_site_aniso_U_22
_atom_site_aniso_U_33
_atom_site_aniso_U_12
_atom_site_aniso_U_13
_atom_site_aniso_U_23
O1 0.0330(4) 0.0288(4) 0.0296(4) 0.0069(3) 0.0081(3) 0.0060(3)
O2 0.0399(5) 0.0292(4) 0.0385(5) 0.0078(4) 0.0125(4) 0.0058(4)
O3 0.0468(6) 0.0541(6) 0.0294(5) -0.0207(5) 0.0036(4) 0.0110(4)
O4 0.0468(5) 0.0261(4) 0.0291(4) -0.0079(4) 0.0049(4) 0.0039(3)
C1 0.0249(5) 0.0234(5) 0.0231(5) -0.0017(4) 0.0033(4) 0.0008(4)
C2 0.0236(5) 0.0248(5) 0.0234(5) -0.0020(4) 0.0015(4) -0.0006(4)
C3 0.0254(5) 0.0256(5) 0.0272(6) -0.0028(4) 0.0037(4) -0.0008(4)
C4 0.0256(5) 0.0280(6) 0.0249(5) -0.0048(4) 0.0014(4) -0.0016(4)
C5 0.0331(6) 0.0334(6) 0.0296(6) -0.0035(5) 0.0060(5) -0.0047(5)
C6 0.0355(7) 0.0474(7) 0.0237(6) -0.0090(6) 0.0065(5) -0.0042(5)
C7 0.0346(6) 0.0458(7) 0.0234(6) -0.0079(6) 0.0010(5) 0.0059(5)
C8 0.0286(6) 0.0358(6) 0.0274(6) -0.0023(5) -0.0004(5) 0.0047(5)
C9 0.0233(5) 0.0290(6) 0.0241(5) -0.0045(4) 0.0004(4) -0.0006(4)
C10 0.0221(5) 0.0255(5) 0.0255(5) -0.0016(4) 0.0011(4) -0.0009(4)
C11 0.0250(5) 0.0270(6) 0.0263(6) -0.0018(4) 0.0039(4) -0.0002(4)
C12 0.0291(6) 0.0273(6) 0.0366(6) 0.0019(5) 0.0028(5) 0.0004(5)
C13 0.0276(6) 0.0328(6) 0.0408(7) 0.0030(5) 0.0067(5) -0.0064(5)
C14 0.0285(6) 0.0383(7) 0.0332(6) -0.0027(5) 0.0088(5) -0.0041(5)
C15 0.0267(6) 0.0317(6) 0.0286(6) -0.0027(5) 0.0043(5) 0.0009(5)
C16 0.0217(5) 0.0247(5) 0.0271(5) -0.0033(4) 0.0022(4) -0.0014(4)
C17 0.0263(6) 0.0264(5) 0.0233(5) 0.0017(4) 0.0032(4) 0.0032(4)
C18 0.0223(5) 0.0336(6) 0.0269(6) -0.0018(5) 0.0014(4) 0.0070(5)
C19 0.0214(5) 0.0257(5) 0.0277(6) 0.0019(4) 0.0021(4) 0.0045(4)
C20 0.0268(6) 0.0264(6) 0.0367(6) -0.0022(5) 0.0010(5) 0.0059(5)
C21 0.0324(6) 0.0259(6) 0.0387(7) -0.0007(5) 0.0006(5) -0.0046(5)
C22 0.0370(7) 0.0345(6) 0.0287(6) -0.0001(5) 0.0063(5) -0.0046(5)
C23 0.0337(6) 0.0304(6) 0.0272(6) -0.0027(5) 0.0069(5) 0.0014(5)
C24 0.0243(5) 0.0237(5) 0.0265(6) 0.0012(4) 0.0031(4) 0.0025(4)
C25 0.0272(5) 0.0242(5) 0.0251(5) 0.0012(4) 0.0025(4) 0.0037(4)

loop_
_atom_type_symbol
_atom_type_description
_atom_type_scat_dispersion_real
_atom_type_scat_dispersion_imag
_atom_type_scat_source
C C 0.0181 0.0091 'International Tables Vol C Tables 4.2.6.8 and 6.1.1.4'
H H 0.0000 0.0000 'International Tables Vol C Tables 4.2.6.8 and 6.1.1.4'
O O 0.0492 0.0322 'International Tables Vol C Tables 4.2.6.8 and 6.1.1.4'

loop_
_geom_angle_atom_site_label_1
_geom_angle_atom_site_label_2
_geom_angle_atom_site_label_3
_geom_angle
C10 O1 C11 115.17(9)
C2 C1 C16 108.01(9)
C2 C1 C17 110.81(9)
C16 C1 C17 113.92(9)
C2 C1 H1 108.0
C16 C1 H1 108.0
C17 C1 H1 108.0
C10 C2 C3 107.40(10)
C10 C2 C1 123.94(10)
C3 C2 C1 128.60(10)
O2 C3 C2 127.35(11)
O2 C3 C4 126.60(11)
C2 C3 C4 106.03(9)
C5 C4 C9 121.12(11)
C5 C4 C3 131.06(11)
C9 C4 C3 107.82(10)
C4 C5 C6 117.79(12)
C4 C5 H5 121.1
C6 C5 H5 121.1
C7 C6 C5 121.10(11)
C7 C6 H6 119.4
C5 C6 H6 119.4
C6 C7 C8 121.16(11)
C6 C7 H7 119.4
C8 C7 H7 119.4
C9 C8 C7 117.31(12)
C9 C8 H8 121.3
C7 C8 H8 121.3
C8 C9 C4 121.52(11)
C8 C9 C10 132.35(11)
C4 C9 C10 106.13(10)
O1 C10 C2 126.54(10)
O1 C10 C9 120.86(10)
C2 C10 C9 112.60(10)
C12 C11 C16 122.74(11)
C12 C11 O1 114.01(10)
C16 C11 O1 123.21(10)
C13 C12 C11 119.30(11)
C13 C12 H12 120.3
C11 C12 H12 120.3
C12 C13 C14 119.85(11)
C12 C13 H13 120.1
C14 C13 H13 120.1
C15 C14 C13 119.85(11)
C15 C14 H14 120.1
C13 C14 H14 120.1
C14 C15 C16 122.03(11)
C14 C15 H15 119.0
C16 C15 H15 119.0
C11 C16 C15 116.22(10)
C11 C16 C1 122.27(10)
C15 C16 C1 121.46(10)
C25 C17 C18 103.92(9)
C25 C17 C1 113.22(9)
C18 C17 C1 114.84(9)
C25 C17 H17 108.2
C18 C17 H17 108.2
C1 C17 H17 108.2
O3 C18 C19 126.10(11)
O3 C18 C17 125.71(11)
C19 C18 C17 108.20(9)
C20 C19 C24 120.94(11)
C20 C19 C18 129.36(10)
C24 C19 C18 109.70(10)
C21 C20 C19 117.57(11)
C21 C20 H20 121.2
C19 C20 H20 121.2
C20 C21 C22 121.54(11)
C20 C21 H21 119.2
C22 C21 H21 119.2
C23 C22 C21 120.82(11)
C23 C22 H22 119.6
C21 C22 H22 119.6
C22 C23 C24 117.73(11)
C22 C23 H23 121.1
C24 C23 H23 121.1
C23 C24 C19 121.38(11)
C23 C24 C25 128.48(10)
C19 C24 C25 110.14(10)
O4 C25 C24 126.38(10)
O4 C25 C17 125.60(10)
C24 C25 C17 108.02(9)

loop_
_geom_bond_atom_site_label_1
_geom_bond_atom_site_label_2
_geom_bond_distance
O1 C10 1.3400(14)
O1 C11 1.4030(13)
O2 C3 1.2185(14)
O3 C18 1.2131(14)
O4 C25 1.2123(14)
C1 C2 1.4906(15)
C1 C16 1.5256(15)
C1 C17 1.5595(15)
C1 H1 1.0000
C2 C10 1.3464(16)
C2 C3 1.4709(16)
C3 C4 1.5093(16)
C4 C5 1.3715(17)
C4 C9 1.4008(16)
C5 C6 1.4034(18)
C5 H5 0.9500
C6 C7 1.378(2)
C6 H6 0.9500
C7 C8 1.4047(18)
C7 H7 0.9500
C8 C9 1.3775(16)
C8 H8 0.9500
C9 C10 1.4717(15)
C11 C12 1.3873(16)
C11 C16 1.3956(16)
C12 C13 1.3817(18)
C12 H12 0.9500
C13 C14 1.3877(18)
C13 H13 0.9500
C14 C15 1.3861(17)
C14 H14 0.9500
C15 C16 1.3986(16)
C15 H15 0.9500
C17 C25 1.5256(15)
C17 C18 1.5268(16)
C17 H17 1.0000
C18 C19 1.4829(16)
C19 C20 1.3924(16)
C19 C24 1.3937(15)
C20 C21 1.3843(18)
C20 H20 0.9500
C21 C22 1.3977(18)
C21 H21 0.9500
C22 C23 1.3874(17)
C22 H22 0.9500
C23 C24 1.3888(16)
C23 H23 0.9500
C24 C25 1.4818(16)

loop_
_geom_hbond_atom_site_label_D
_geom_hbond_atom_site_label_H
_geom_hbond_atom_site_label_A
_geom_hbond_site_symmetry_A
_geom_hbond_distance_DH
_geom_hbond_distance_HA
_geom_hbond_distance_DA
_geom_hbond_angle_DHA
_geom_hbond_publ_flag
C12 H12 O4 2_645 0.95 2.54 3.4687(15) 166 yes

loop_
_geom_torsion_atom_site_label_1
_geom_torsion_atom_site_label_2
_geom_torsion_atom_site_label_3
_geom_torsion_atom_site_label_4
_geom_torsion
C16 C1 C2 C10 -8.40(14)
C17 C1 C2 C10 117.03(12)
C16 C1 C2 C3 174.83(10)
C17 C1 C2 C3 -59.74(14)
C10 C2 C3 O2 -177.52(11)
C1 C2 C3 O2 -0.33(19)
C10 C2 C3 C4 0.95(12)
C1 C2 C3 C4 178.15(10)
O2 C3 C4 C5 -1.7(2)
C2 C3 C4 C5 179.85(12)
O2 C3 C4 C9 178.00(11)
C2 C3 C4 C9 -0.49(12)
C9 C4 C5 C6 0.34(17)
C3 C4 C5 C6 179.97(11)
C4 C5 C6 C7 0.17(18)
C5 C6 C7 C8 -0.39(19)
C6 C7 C8 C9 0.09(18)
C7 C8 C9 C4 0.42(17)
C7 C8 C9 C10 -179.89(11)
C5 C4 C9 C8 -0.65(17)
C3 C4 C9 C8 179.64(10)
C5 C4 C9 C10 179.59(10)
C3 C4 C9 C10 -0.12(12)
C11 O1 C10 C2 6.15(16)
C11 O1 C10 C9 -173.60(9)
C3 C2 C10 O1 179.16(10)
C1 C2 C10 O1 1.80(18)
C3 C2 C10 C9 -1.08(13)
C1 C2 C10 C9 -178.44(10)
C8 C9 C10 O1 0.82(19)
C4 C9 C10 O1 -179.45(10)
C8 C9 C10 C2 -178.95(12)
C4 C9 C10 C2 0.77(13)
C10 O1 C11 C12 171.53(10)
C10 O1 C11 C16 -6.30(15)
C16 C11 C12 C13 1.24(18)
O1 C11 C12 C13 -176.60(10)
C11 C12 C13 C14 -0.34(18)
C12 C13 C14 C15 -0.22(18)
C13 C14 C15 C16 -0.09(18)
C12 C11 C16 C15 -1.50(16)
O1 C11 C16 C15 176.14(10)
C12 C11 C16 C1 -178.73(10)
O1 C11 C16 C1 -1.09(17)
C14 C15 C16 C11 0.92(17)
C14 C15 C16 C1 178.17(10)
C2 C1 C16 C11 7.86(14)
C17 C1 C16 C11 -115.70(11)
C2 C1 C16 C15 -169.22(10)
C17 C1 C16 C15 67.21(13)
C2 C1 C17 C25 171.83(9)
C16 C1 C17 C25 -66.13(12)
C2 C1 C17 C18 -69.02(12)
C16 C1 C17 C18 53.01(13)
C25 C17 C18 O3 -179.89(12)
C1 C17 C18 O3 55.90(16)
C25 C17 C18 C19 0.28(11)
C1 C17 C18 C19 -123.93(10)
O3 C18 C19 C20 0.1(2)
C17 C18 C19 C20 179.97(11)
O3 C18 C19 C24 -178.97(12)
C17 C18 C19 C24 0.86(12)
C24 C19 C20 C21 1.22(17)
C18 C19 C20 C21 -177.80(11)
C19 C20 C21 C22 -0.44(18)
C20 C21 C22 C23 -0.48(19)
C21 C22 C23 C24 0.59(18)
C22 C23 C24 C19 0.20(17)
C22 C23 C24 C25 179.92(11)
C20 C19 C24 C23 -1.13(17)
C18 C19 C24 C23 178.07(10)
C20 C19 C24 C25 179.10(10)
C18 C19 C24 C25 -1.70(13)
C23 C24 C25 O4 1.7(2)
C19 C24 C25 O4 -178.55(11)
C23 C24 C25 C17 -177.87(11)
C19 C24 C25 C17 1.87(12)
C18 C17 C25 O4 179.17(11)
C1 C17 C25 O4 -55.58(15)
C18 C17 C25 C24 -1.26(11)
C1 C17 C25 C24 124.00(10)

_cod_database_fobs_code 2240682
